data_7113798
loop_
_publ_author_name
'Fuhrmann, Gerda'
'Debaerdemaeker, Tony'
'B\"auerle, Peter'

_publ_section_title
;
 C--C bond formation through oxidatively induced elimination of platinum
 complexes---A novel approach towards conjugated macrocycles
;
_journal_coden_ASTM CHCOFS
_journal_issue 8
_journal_name_full
;
 Chemical Communications (Cambridge, United Kingdom)
;
_journal_page_first 948
_journal_page_last 949
_journal_paper_doi 10.1039/b300542a
_journal_year 2003
_chemical_formula_sum 'C64 H76 S6'
_chemical_formula_weight 1037.61
_chemical_melting_point 262
_chemical_name_systematic
;
7,8,15,16, 23,24,31,32-Octabutyl-33,34,35,36,37,38-hexathia-heptacyclo
[28,2,1^6,9^,1^10,13^,1^14,17^,1^22,25^,1^26,29^,1^1,30^]-1(32),6,8,10,12,14,
16,22,24,26,28,30-dodecaene-2,4,18,20-tetrayne
;
_space_group_IT_number 14
_symmetry_cell_setting monoclinic
_symmetry_space_group_name_Hall '-P 2yab'
_symmetry_space_group_name_H-M 'P 1 21/a 1'
_atom_sites_solution_hydrogens difmap
_atom_sites_solution_primary direct
_atom_sites_solution_secondary difmap
_audit_creation_method SHELXL-97
_cell_angle_alpha 90.00
_cell_angle_beta 104.87(2)
_cell_angle_gamma 90.00
_cell_formula_units_Z 2
_cell_length_a 9.074(1)
_cell_length_b 20.222(2)
_cell_length_c 16.503(2)
_cell_measurement_reflns_used all
_cell_measurement_temperature 293(2)
_cell_measurement_theta_max 26.0
_cell_measurement_theta_min 2.4
_cell_volume 2926.8(6)
_computing_cell_refinement STOE-IPDS
_computing_data_collection STOE-IPDS
_computing_data_reduction STOE-IPDS
_computing_molecular_graphics POVRAY
_computing_publication_material 'CIFTAB (Sheldrick, 1997)'
_computing_structure_refinement 'SHELXL-97 (Sheldrick, 1997)'
_computing_structure_solution SHELXL-97
_diffrn_ambient_temperature 223(2)
_diffrn_detector_area_resol_mean 0.15
_diffrn_measured_fraction_theta_full 0.932
_diffrn_measured_fraction_theta_max 0.932
_diffrn_measurement_device_type 'STOE-IPDS, image plate'
_diffrn_measurement_method rotation
_diffrn_radiation_monochromator graphite
_diffrn_radiation_source 'fine-focus sealed tube'
_diffrn_radiation_type MoK\a
_diffrn_radiation_wavelength 0.71073
_diffrn_reflns_av_R_equivalents 0.0529
_diffrn_reflns_av_sigmaI/netI 0.0450
_diffrn_reflns_limit_h_max 11
_diffrn_reflns_limit_h_min -11
_diffrn_reflns_limit_k_max 24
_diffrn_reflns_limit_k_min -24
_diffrn_reflns_limit_l_max 20
_diffrn_reflns_limit_l_min -20
_diffrn_reflns_number 22852
_diffrn_reflns_theta_full 25.97
_diffrn_reflns_theta_max 25.97
_diffrn_reflns_theta_min 2.38
_exptl_absorpt_coefficient_mu 0.272
_exptl_absorpt_correction_type none
_exptl_crystal_colour red
_exptl_crystal_density_diffrn 1.177
_exptl_crystal_density_method 'not measured'
_exptl_crystal_description prism
_exptl_crystal_F_000 1112
_exptl_crystal_size_max 0.38
_exptl_crystal_size_mid 0.23
_exptl_crystal_size_min 0.15
_refine_diff_density_max 0.539
_refine_diff_density_min -0.186
_refine_diff_density_rms 0.038
_refine_ls_extinction_method none
_refine_ls_goodness_of_fit_ref 0.945
_refine_ls_hydrogen_treatment refU
_refine_ls_matrix_type full
_refine_ls_number_parameters 468
_refine_ls_number_reflns 5347
_refine_ls_number_restraints 0
_refine_ls_restrained_S_all 0.945
_refine_ls_R_factor_all 0.0514
_refine_ls_R_factor_gt 0.0331
_refine_ls_shift/su_max 0.008
_refine_ls_shift/su_mean 0.001
_refine_ls_structure_factor_coef Fsqd
_refine_ls_weighting_details 'calc w=1/[\s^2^(Fo^2^)+(0.0466P)^2^+0.0000P] where P=(Fo^2^+2Fc^2^)/3'
_refine_ls_weighting_scheme calc
_refine_ls_wR_factor_gt 0.0755
_refine_ls_wR_factor_ref 0.0798
_reflns_number_gt 3949
_reflns_number_total 5347
_reflns_threshold_expression >2sigma(I)
_cod_duplicate_entry 7104074
_cod_data_source_file b300542a.txt
_cod_data_source_block fuh410
_cod_depositor_comments
;
The following automatic conversions were performed:

'_refine_ls_hydrogen_treatment' value 'refu' changed to 'refU'
according to
/usr/data/users/saulius/automatic-downloads/retrospective/RSC/lib/dictionaries/cif_core.dic
dictionary named 'cif_core.dic' version 2.4.2 from 2011-04-26.

Automatic conversion script
Id: cif_fix_values 2281 2013-09-26 08:29:07Z andrius 
;
_cod_original_cell_volume 2926.6(6)
_cod_original_sg_symbol_H-M P21/a
_cod_database_code 7113798

loop_
_symmetry_equiv_pos_as_xyz
'x, y, z'
'-x+1/2, y+1/2, -z'
'-x, -y, -z'
'x-1/2, -y-1/2, z'

loop_
_atom_site_label
_atom_site_type_symbol
_atom_site_fract_x
_atom_site_fract_y
_atom_site_fract_z
_atom_site_U_iso_or_equiv
_atom_site_adp_type
_atom_site_occupancy
_atom_site_symmetry_multiplicity
_atom_site_calc_flag
S1 S 1.23537(5) 0.38899(2) 0.19033(3) 0.02957(12) Uani 1 1 d
S2 S 0.93809(5) 0.31885(2) 0.08336(3) 0.02981(12) Uani 1 1 d
S3 S 0.71990(5) 0.33821(2) -0.08989(3) 0.03054(12) Uani 1 1 d
C2 C 1.36592(19) 0.34474(8) 0.33828(11) 0.0258(4) Uani 1 1 d
C7 C 0.86307(19) 0.24914(8) 0.02625(11) 0.0265(4) Uani 1 1 d
C12 C 0.55295(19) 0.24620(8) -0.17491(12) 0.0281(4) Uani 1 1 d
C4 C 1.26758(18) 0.29330(8) 0.29616(11) 0.0249(4) Uani 1 1 d
C3 C 1.18932(19) 0.31016(8) 0.21612(11) 0.0262(4) Uani 1 1 d
C11 C 0.58032(19) 0.31311(8) -0.17630(12) 0.0284(4) Uani 1 1 d
C17 C 1.4672(2) 0.51892(8) 0.29335(12) 0.0313(4) Uani 1 1 d
C13 C 0.5265(2) 0.36431(8) -0.23510(12) 0.0299(4) Uani 1 1 d
C9 C 0.74504(19) 0.25854(8) -0.05066(11) 0.0259(4) Uani 1 1 d
C102 C 0.7470(2) 0.09793(9) -0.11593(15) 0.0341(4) Uani 1 1 d
C21 C 1.4573(2) 0.34131(10) 0.42744(12) 0.0322(4) Uani 1 1 d
C10 C 0.64651(19) 0.21481(8) -0.10252(12) 0.0263(4) Uani 1 1 d
C1 C 1.35916(19) 0.39984(8) 0.28782(11) 0.0272(4) Uani 1 1 d
C101 C 0.6396(2) 0.14240(8) -0.08244(14) 0.0295(4) Uani 1 1 d
C22 C 1.3618(3) 0.35615(11) 0.49016(15) 0.0444(5) Uani 1 1 d
C5 C 1.07643(19) 0.27380(8) 0.15348(11) 0.0265(4) Uani 1 1 d
C15 C 0.5167(2) 0.41740(9) -0.26894(12) 0.0315(4) Uani 1 1 d
C19 C 1.43057(19) 0.46254(8) 0.30163(11) 0.0294(4) Uani 1 1 d
C41 C 1.2537(2) 0.22652(8) 0.33397(13) 0.0278(4) Uani 1 1 d
C43 C 1.3362(3) 0.10605(9) 0.33819(16) 0.0401(5) Uani 1 1 d
C8 C 0.9403(2) 0.19420(9) 0.06322(12) 0.0321(4) Uani 1 1 d
C42 C 1.3688(2) 0.17658(8) 0.31673(14) 0.0310(4) Uani 1 1 d
C103 C 0.7479(3) 0.02755(10) -0.08398(18) 0.0472(6) Uani 1 1 d
C122 C 0.4931(3) 0.20556(11) -0.32478(14) 0.0439(5) Uani 1 1 d
C6 C 1.0587(2) 0.20796(9) 0.13444(13) 0.0326(4) Uani 1 1 d
C23 C 1.2008(3) 0.43944(16) 0.54229(19) 0.0584(7) Uani 1 1 d
C124 C 0.3224(3) 0.10953(12) -0.3883(2) 0.0569(7) Uani 1 1 d
C121 C 0.4389(2) 0.21263(10) -0.24511(13) 0.0336(4) Uani 1 1 d
C123 C 0.3713(3) 0.17894(11) -0.39940(16) 0.0539(6) Uani 1 1 d
C24 C 1.3222(3) 0.42800(11) 0.49364(16) 0.0499(6) Uani 1 1 d
C44 C 1.4408(3) 0.05666(11) 0.31181(19) 0.0521(6) Uani 1 1 d
C104 C 0.8627(4) -0.01685(13) -0.1099(2) 0.0643(7) Uani 1 1 d
H1 H 1.147(2) 0.2097(8) 0.3084(12) 0.027(5) Uiso 1 1 d
H2 H 1.2673(19) 0.2302(8) 0.3926(13) 0.025(5) Uiso 1 1 d
H3 H 0.533(2) 0.1267(9) -0.1051(12) 0.034(5) Uiso 1 1 d
H4 H 0.662(2) 0.1365(9) -0.0228(14) 0.033(5) Uiso 1 1 d
H5 H 1.365(2) 0.1777(8) 0.2561(13) 0.027(5) Uiso 1 1 d
H6 H 1.471(2) 0.1897(9) 0.3498(13) 0.036(5) Uiso 1 1 d
H7 H 0.921(2) 0.1515(10) 0.0407(13) 0.037(5) Uiso 1 1 d
H8 H 0.413(2) 0.1698(11) -0.2267(14) 0.046(6) Uiso 1 1 d
H9 H 0.850(2) 0.1164(9) -0.0977(13) 0.033(5) Uiso 1 1 d
H10 H 1.121(2) 0.1764(10) 0.1661(13) 0.040(5) Uiso 1 1 d
H11 H 0.344(2) 0.2359(10) -0.2567(13) 0.043(6) Uiso 1 1 d
H12 H 1.545(2) 0.3704(10) 0.4345(13) 0.038(5) Uiso 1 1 d
H13 H 0.721(2) 0.0981(9) -0.1747(15) 0.041(6) Uiso 1 1 d
H16 H 1.345(3) 0.1021(10) 0.3978(16) 0.050(6) Uiso 1 1 d
H17 H 0.582(3) 0.1774(11) -0.3114(15) 0.051(6) Uiso 1 1 d
H18 H 1.228(3) 0.0957(10) 0.3098(14) 0.045(6) Uiso 1 1 d
H19 H 1.498(2) 0.2975(11) 0.4402(13) 0.044(6) Uiso 1 1 d
H20 H 0.639(3) 0.0078(11) -0.1032(15) 0.056(7) Uiso 1 1 d
H21 H 1.551(3) 0.0656(12) 0.3420(17) 0.071(8) Uiso 1 1 d
H22 H 1.237(3) 0.4212(12) 0.6017(19) 0.069(8) Uiso 1 1 d
H23 H 1.250(3) 0.3440(12) 0.4836(17) 0.074(8) Uiso 1 1 d
H24 H 0.419(3) 0.1793(11) -0.4469(18) 0.063(7) Uiso 1 1 d
H25 H 1.434(3) 0.0599(11) 0.2520(17) 0.056(7) Uiso 1 1 d
H26 H 0.533(3) 0.2468(12) -0.3399(16) 0.063(7) Uiso 1 1 d
H27 H 1.425(3) 0.4535(12) 0.5202(16) 0.066(7) Uiso 1 1 d
H28 H 0.284(3) 0.2096(13) -0.4100(17) 0.075(8) Uiso 1 1 d
H29 H 0.769(2) 0.0275(10) -0.0251(16) 0.048(7) Uiso 1 1 d
H30 H 0.840(3) -0.0185(13) -0.176(2) 0.079(9) Uiso 1 1 d
H31 H 0.416(3) 0.0814(13) -0.3714(17) 0.075(8) Uiso 1 1 d
H32 H 0.971(3) 0.0008(13) -0.0895(18) 0.073(8) Uiso 1 1 d
H33 H 1.111(4) 0.4190(14) 0.5191(19) 0.081(9) Uiso 1 1 d
H34 H 0.281(4) 0.1056(14) -0.343(2) 0.087(10) Uiso 1 1 d
H35 H 0.250(3) 0.0929(13) -0.4385(19) 0.074(8) Uiso 1 1 d
H36 H 1.284(3) 0.4474(13) 0.4290(19) 0.084(9) Uiso 1 1 d
H37 H 0.862(4) -0.0601(17) -0.087(2) 0.109(11) Uiso 1 1 d
H38 H 1.174(4) 0.4863(17) 0.545(2) 0.106(11) Uiso 1 1 d
H39 H 1.419(3) 0.3420(12) 0.5477(18) 0.068(8) Uiso 1 1 d
H40 H 1.419(3) 0.0110(13) 0.3228(17) 0.070(8) Uiso 1 1 d

loop_
_atom_site_aniso_label
_atom_site_aniso_U_11
_atom_site_aniso_U_22
_atom_site_aniso_U_33
_atom_site_aniso_U_23
_atom_site_aniso_U_13
_atom_site_aniso_U_12
S1 0.0362(2) 0.0272(2) 0.0236(3) 0.00273(17) 0.00444(19) -0.00050(18)
S2 0.0342(2) 0.0261(2) 0.0259(3) -0.00068(17) 0.00165(19) 0.00203(17)
S3 0.0341(2) 0.0252(2) 0.0290(3) 0.00039(17) 0.00211(19) -0.00130(18)
C2 0.0235(8) 0.0299(9) 0.0245(11) 0.0013(7) 0.0071(7) 0.0049(7)
C7 0.0280(9) 0.0272(9) 0.0253(11) -0.0020(7) 0.0085(8) -0.0011(7)
C12 0.0257(8) 0.0311(9) 0.0283(11) -0.0007(7) 0.0085(8) -0.0008(7)
C4 0.0251(8) 0.0270(8) 0.0236(11) 0.0015(7) 0.0084(7) 0.0032(7)
C3 0.0273(9) 0.0261(8) 0.0262(11) 0.0008(7) 0.0087(7) 0.0021(7)
C11 0.0283(9) 0.0306(9) 0.0251(11) -0.0001(7) 0.0047(7) -0.0008(7)
C17 0.0325(9) 0.0326(10) 0.0253(12) 0.0005(7) 0.0010(8) 0.0009(8)
C13 0.0302(9) 0.0311(9) 0.0258(11) -0.0016(7) 0.0027(8) -0.0023(7)
C9 0.0271(8) 0.0254(8) 0.0260(11) 0.0013(7) 0.0080(7) 0.0016(7)
C102 0.0386(11) 0.0314(10) 0.0329(14) -0.0023(8) 0.0103(9) -0.0001(8)
C21 0.0303(10) 0.0367(10) 0.0267(12) 0.0023(8) 0.0024(8) 0.0043(8)
C10 0.0246(8) 0.0269(9) 0.0284(11) -0.0004(7) 0.0086(7) 0.0013(7)
C1 0.0277(9) 0.0287(9) 0.0246(11) -0.0006(7) 0.0056(8) 0.0025(7)
C101 0.0285(10) 0.0273(9) 0.0325(13) 0.0005(7) 0.0076(8) -0.0030(7)
C22 0.0496(13) 0.0548(13) 0.0276(14) 0.0023(9) 0.0076(10) 0.0084(10)
C5 0.0290(9) 0.0295(9) 0.0218(11) 0.0020(7) 0.0076(7) 0.0022(7)
C15 0.0304(9) 0.0331(10) 0.0276(12) -0.0018(8) 0.0013(8) -0.0019(7)
C19 0.0296(9) 0.0326(10) 0.0245(11) 0.0000(7) 0.0044(8) 0.0020(7)
C41 0.0291(10) 0.0309(9) 0.0233(12) 0.0049(7) 0.0067(8) -0.0008(7)
C43 0.0451(12) 0.0310(10) 0.0473(16) 0.0080(9) 0.0173(11) 0.0016(9)
C8 0.0374(10) 0.0251(9) 0.0315(12) -0.0016(7) 0.0044(8) -0.0006(7)
C42 0.0278(10) 0.0308(9) 0.0339(13) 0.0069(8) 0.0071(8) -0.0001(7)
C103 0.0613(15) 0.0310(10) 0.0506(18) 0.0026(9) 0.0169(12) 0.0066(10)
C122 0.0538(14) 0.0439(12) 0.0325(14) -0.0011(9) 0.0084(10) -0.0136(11)
C6 0.0347(10) 0.0286(9) 0.0317(12) 0.0027(8) 0.0034(8) 0.0051(8)
C23 0.0558(16) 0.0792(19) 0.0428(18) -0.0111(13) 0.0171(13) 0.0138(14)
C124 0.0586(16) 0.0506(14) 0.0539(19) -0.0121(12) 0.0006(14) -0.0115(12)
C121 0.0302(10) 0.0345(10) 0.0331(13) 0.0003(8) 0.0029(8) -0.0039(8)
C123 0.0716(17) 0.0463(13) 0.0345(16) -0.0031(10) -0.0031(12) -0.0039(12)
C24 0.0582(14) 0.0487(13) 0.0432(16) -0.0062(10) 0.0139(11) -0.0002(11)
C44 0.0581(16) 0.0380(12) 0.064(2) 0.0091(11) 0.0223(13) 0.0115(10)
C104 0.079(2) 0.0434(14) 0.070(2) -0.0024(13) 0.0192(16) 0.0224(13)

loop_
_atom_type_symbol
_atom_type_description
_atom_type_scat_dispersion_real
_atom_type_scat_dispersion_imag
_atom_type_scat_source
C C 0.0033 0.0016 'International Tables Vol C Tables 4.2.6.8 and 6.1.1.4'
H H 0.0000 0.0000 'International Tables Vol C Tables 4.2.6.8 and 6.1.1.4'
S S 0.1246 0.1234 'International Tables Vol C Tables 4.2.6.8 and 6.1.1.4'

loop_
_geom_angle_atom_site_label_1
_geom_angle_atom_site_label_2
_geom_angle_atom_site_label_3
_geom_angle
_geom_angle_site_symmetry_3
C1 S1 C3 91.62(8) .
C5 S2 C7 92.96(8) .
C11 S3 C9 91.94(8) .
C1 C2 C4 111.58(16) .
C1 C2 C21 123.93(16) .
C4 C2 C21 124.38(16) .
C8 C7 C9 132.49(16) .
C8 C7 S2 109.41(14) .
C9 C7 S2 117.93(12) .
C11 C12 C10 112.36(15) .
C11 C12 C121 121.50(16) .
C10 C12 C121 126.11(15) .
C3 C4 C2 113.05(15) .
C3 C4 C41 122.93(16) .
C2 C4 C41 124.00(16) .
C4 C3 C5 130.89(15) .
C4 C3 S1 111.59(13) .
C5 C3 S1 117.51(13) .
C12 C11 C13 134.22(17) .
C12 C11 S3 111.91(13) .
C13 C11 S3 113.72(13) .
C19 C17 C15 167.7(2) 3_765
C15 C13 C11 160.28(19) .
C10 C9 C7 132.24(15) .
C10 C9 S3 111.16(13) .
C7 C9 S3 116.58(12) .
C103 C102 C101 111.91(17) .
C2 C21 C22 112.78(16) .
C9 C10 C12 112.62(15) .
C9 C10 C101 122.76(17) .
C12 C10 C101 124.61(16) .
C2 C1 C19 132.61(17) .
C2 C1 S1 112.16(13) .
C19 C1 S1 115.21(13) .
C10 C101 C102 115.20(15) .
C24 C22 C21 113.30(18) .
C6 C5 C3 132.47(16) .
C6 C5 S2 109.64(14) .
C3 C5 S2 117.81(12) .
C13 C15 C17 167.4(2) 3_765
C17 C19 C1 163.21(19) .
C4 C41 C42 112.38(15) .
C44 C43 C42 112.23(18) .
C7 C8 C6 114.00(16) .
C43 C42 C41 113.18(16) .
C102 C103 C104 113.6(2) .
C121 C122 C123 113.7(2) .
C5 C6 C8 113.91(16) .
C12 C121 C122 113.38(16) .
C124 C123 C122 114.1(2) .
C22 C24 C23 112.1(2) .

loop_
_geom_bond_atom_site_label_1
_geom_bond_atom_site_label_2
_geom_bond_distance
_geom_bond_site_symmetry_2
S1 C1 1.7235(19) .
S1 C3 1.7287(17) .
S2 C5 1.7316(18) .
S2 C7 1.7348(17) .
S3 C11 1.7227(19) .
S3 C9 1.7293(16) .
C2 C1 1.383(2) .
C2 C4 1.429(2) .
C2 C21 1.494(3) .
C7 C8 1.370(2) .
C7 C9 1.448(3) .
C12 C11 1.377(2) .
C12 C10 1.425(3) .
C12 C121 1.503(3) .
C4 C3 1.373(3) .
C4 C41 1.506(2) .
C3 C5 1.454(2) .
C11 C13 1.417(2) .
C17 C19 1.205(2) .
C17 C15 1.368(2) 3_765
C13 C15 1.203(2) .
C9 C10 1.386(2) .
C102 C103 1.517(3) .
C102 C101 1.530(3) .
C21 C22 1.540(3) .
C10 C101 1.506(2) .
C1 C19 1.416(2) .
C22 C24 1.501(3) .
C5 C6 1.368(2) .
C15 C17 1.368(2) 3_765
C41 C42 1.531(3) .
C43 C44 1.516(3) .
C43 C42 1.517(3) .
C8 C6 1.402(3) .
C103 C104 1.518(3) .
C122 C121 1.524(3) .
C122 C123 1.526(3) .
C23 C24 1.538(3) .
C124 C123 1.497(3) .

loop_
_geom_torsion_atom_site_label_1
_geom_torsion_atom_site_label_2
_geom_torsion_atom_site_label_3
_geom_torsion_atom_site_label_4
_geom_torsion
_geom_torsion_site_symmetry_1
_geom_torsion_site_symmetry_4
C5 S2 C7 C8 2.19(14) . .
C5 S2 C7 C9 -173.61(13) . .
C1 C2 C4 C3 -0.2(2) . .
C21 C2 C4 C3 176.24(15) . .
C1 C2 C4 C41 178.10(15) . .
C21 C2 C4 C41 -5.5(3) . .
C2 C4 C3 C5 -178.09(16) . .
C41 C4 C3 C5 3.6(3) . .
C2 C4 C3 S1 0.47(18) . .
C41 C4 C3 S1 -177.80(13) . .
C1 S1 C3 C4 -0.52(13) . .
C1 S1 C3 C5 178.26(13) . .
C10 C12 C11 C13 175.23(19) . .
C121 C12 C11 C13 -3.1(3) . .
C10 C12 C11 S3 0.11(19) . .
C121 C12 C11 S3 -178.22(14) . .
C9 S3 C11 C12 0.46(14) . .
C9 S3 C11 C13 -175.72(14) . .
C12 C11 C13 C15 -167.5(5) . .
S3 C11 C13 C15 7.5(6) . .
C8 C7 C9 C10 17.3(3) . .
S2 C7 C9 C10 -168.11(16) . .
C8 C7 C9 S3 -160.84(17) . .
S2 C7 C9 S3 13.79(18) . .
C11 S3 C9 C10 -0.93(14) . .
C11 S3 C9 C7 177.56(13) . .
C1 C2 C21 C22 96.5(2) . .
C4 C2 C21 C22 -79.5(2) . .
C7 C9 C10 C12 -177.02(17) . .
S3 C9 C10 C12 1.16(19) . .
C7 C9 C10 C101 3.9(3) . .
S3 C9 C10 C101 -177.95(13) . .
C11 C12 C10 C9 -0.8(2) . .
C121 C12 C10 C9 177.41(16) . .
C11 C12 C10 C101 178.26(16) . .
C121 C12 C10 C101 -3.5(3) . .
C4 C2 C1 C19 178.08(17) . .
C21 C2 C1 C19 1.7(3) . .
C4 C2 C1 S1 -0.24(18) . .
C21 C2 C1 S1 -176.65(13) . .
C3 S1 C1 C2 0.43(13) . .
C3 S1 C1 C19 -178.20(14) . .
C9 C10 C101 C102 -89.9(2) . .
C12 C10 C101 C102 91.1(2) . .
C103 C102 C101 C10 172.79(19) . .
C2 C21 C22 C24 -73.7(2) . .
C4 C3 C5 C6 -34.2(3) . .
S1 C3 C5 C6 147.33(18) . .
C4 C3 C5 S2 149.41(16) . .
S1 C3 C5 S2 -29.09(18) . .
C7 S2 C5 C6 -2.53(14) . .
C7 S2 C5 C3 174.67(14) . .
C11 C13 C15 C17 0.6(14) . 3_765
C15 C17 C19 C1 8.0(14) 3_765 .
C2 C1 C19 C17 -174.0(6) . .
S1 C1 C19 C17 4.3(7) . .
C3 C4 C41 C42 89.1(2) . .
C2 C4 C41 C42 -89.0(2) . .
C9 C7 C8 C6 173.65(18) . .
S2 C7 C8 C6 -1.3(2) . .
C44 C43 C42 C41 173.7(2) . .
C4 C41 C42 C43 -168.11(18) . .
C101 C102 C103 C104 -175.2(2) . .
C3 C5 C6 C8 -174.41(18) . .
S2 C5 C6 C8 2.2(2) . .
C7 C8 C6 C5 -0.6(2) . .
C11 C12 C121 C122 73.0(2) . .
C10 C12 C121 C122 -105.1(2) . .
C123 C122 C121 C12 -173.25(18) . .
C121 C122 C123 C124 -65.0(3) . .
C21 C22 C24 C23 168.2(2) . .
